data_7016839
loop_
_publ_author_name
'Molter, Anja'
'Rust, J\"org'
'Lehmann, Christian W.'
'Deepa, Ganesh'
'Chiba, Peter'
'Mohr, Fabian'

_publ_section_title
;
 Synthesis, structures and anti-malaria activity of some gold(i)
 phosphine complexes containing seleno- and thiosemicarbazonato
 ligands.
;
_journal_issue 38
_journal_name_full 'Dalton transactions (Cambridge, England : 2003)'
_journal_page_first 9810
_journal_page_last 9820
_journal_paper_doi 10.1039/c1dt10885a
_journal_volume 40
_journal_year 2011
_chemical_formula_moiety '2(C23 H24 Au N4 P S)'
_chemical_formula_sum 'C46 H48 Au2 N8 P2 S2'
_chemical_formula_weight 1232.92
_chemical_name_systematic
;
?
;
_space_group_crystal_system monoclinic
_space_group_IT_number 15
_space_group_name_Hall '-C 2yc'
_space_group_name_H-M_alt 'C 1 2/c 1'
_symmetry_space_group_name_Hall '-C 2yc'
_symmetry_space_group_name_H-M 'C 1 2/c 1'
_atom_sites_solution_hydrogens geom
_atom_sites_solution_primary direct
_atom_sites_solution_secondary difmap
_audit_creation_date 2011-07-07
_audit_creation_method
;
Olex2 1.1
(compiled Feb 15 2011 20:38:53, GUI svn.r3494)
;
_cell_angle_alpha 90.00
_cell_angle_beta 92.6764(15)
_cell_angle_gamma 90.00
_cell_formula_units_Z 4
_cell_length_a 11.6538(2)
_cell_length_b 18.3046(3)
_cell_length_c 21.4734(4)
_cell_measurement_reflns_used 8995
_cell_measurement_temperature 150.15
_cell_measurement_theta_max 32.7797
_cell_measurement_theta_min 3.5767
_cell_volume 4575.67(14)
_computing_cell_refinement
;
CrysAlisPro, Oxford Diffraction Ltd.,
Version 1.171.33.55 (release 05-01-2010 CrysAlis171 .NET)
(compiled Jan 5 2010,16:28:46)
;
_computing_data_collection
;
CrysAlisPro, Oxford Diffraction Ltd.,
Version 1.171.33.55 (release 05-01-2010 CrysAlis171 .NET)
(compiled Jan 5 2010,16:28:46)
;
_computing_data_reduction
;
CrysAlisPro, Oxford Diffraction Ltd.,
Version 1.171.33.55 (release 05-01-2010 CrysAlis171 .NET)
(compiled Jan 5 2010,16:28:46)
;
_computing_molecular_graphics
;
O. V. Dolomanov, L. J. Bourhis, R. J. Gildea, J. A. K. Howard and H. Puschmann,
OLEX2: a complete structure solution, refinement and analysis program.
J. Appl. Cryst. (2009). 42, 339-341.
;
_computing_publication_material
;
O. V. Dolomanov, L. J. Bourhis, R. J. Gildea, J. A. K. Howard and H. Puschmann,
OLEX2: a complete structure solution, refinement and analysis program.
J. Appl. Cryst. (2009). 42, 339-341.
;
_computing_structure_refinement 'SHELXL-97 (Sheldrick, 1997)'
_computing_structure_solution 'SHELXS-97 (Sheldrick, 1990)'
_diffrn_ambient_temperature 150.15
_diffrn_detector_area_resol_mean 16.2705
_diffrn_measured_fraction_theta_full 0.997
_diffrn_measured_fraction_theta_max 0.998
_diffrn_measurement_details
;
1 omega 70.00 96.00 1.0000 7.6000
omega____ theta____ kappa____ phi______ frames
- 26.2288 179.0000 120.0000 26

2 omega -36.00 -10.00 1.0000 7.6000
omega____ theta____ kappa____ phi______ frames
- 26.2288 0.0000 -120.0000 26

3 omega 32.00 95.00 1.0000 7.6000
omega____ theta____ kappa____ phi______ frames
- 26.2288 0.0000 -120.0000 63

4 omega -99.00 -31.00 1.0000 7.6000
omega____ theta____ kappa____ phi______ frames
- -27.9476 -37.0000 30.0000 68

5 omega -100.00 -11.00 1.0000 7.6000
omega____ theta____ kappa____ phi______ frames
- -27.9476 -37.0000 -60.0000 89

6 omega -65.00 -39.00 1.0000 7.6000
omega____ theta____ kappa____ phi______ frames
- -27.9476 179.0000 150.0000 26
;
_diffrn_measurement_device_type 'Xcalibur, Eos, Gemini ultra'
_diffrn_measurement_method '\w scans'
_diffrn_orient_matrix_UB_11 0.0368088000
_diffrn_orient_matrix_UB_12 -0.0135458000
_diffrn_orient_matrix_UB_13 -0.0227397000
_diffrn_orient_matrix_UB_21 0.0394893000
_diffrn_orient_matrix_UB_22 -0.0119335000
_diffrn_orient_matrix_UB_23 0.0239805000
_diffrn_orient_matrix_UB_31 -0.0282803000
_diffrn_orient_matrix_UB_32 -0.0342969000
_diffrn_orient_matrix_UB_33 0.0006045000
_diffrn_radiation_monochromator graphite
_diffrn_radiation_type 'Mo K\a'
_diffrn_radiation_wavelength 0.7107
_diffrn_reflns_av_R_equivalents 0.0286
_diffrn_reflns_av_unetI/netI 0.0426
_diffrn_reflns_limit_h_max 15
_diffrn_reflns_limit_h_min -16
_diffrn_reflns_limit_k_max 25
_diffrn_reflns_limit_k_min -25
_diffrn_reflns_limit_l_max 30
_diffrn_reflns_limit_l_min -28
_diffrn_reflns_number 14697
_diffrn_reflns_theta_full 25.05
_diffrn_reflns_theta_max 30.00
_diffrn_reflns_theta_min 3.59
_diffrn_source 'Enhance (Mo) X-ray Source'
_exptl_absorpt_coefficient_mu 6.609
_exptl_absorpt_correction_T_max 0.352
_exptl_absorpt_correction_T_min 0.068
_exptl_absorpt_correction_type gaussian
_exptl_absorpt_process_details
;
CrysAlisPro, Oxford Diffraction Ltd.,
Version 1.171.33.55 (release 05-01-2010 CrysAlis171 .NET)
(compiled Jan 5 2010,16:28:46)
Numerical absorption correction based on gaussian integration over
a multifaceted crystal model
;
_exptl_crystal_colour yellow
_exptl_crystal_colour_primary yellow
_exptl_crystal_density_diffrn 1.790
_exptl_crystal_density_method 'not measured'
_exptl_crystal_description block
_exptl_crystal_F_000 2400
_exptl_crystal_size_max 0.6
_exptl_crystal_size_mid 0.43
_exptl_crystal_size_min 0.18
_refine_diff_density_max 3.357
_refine_diff_density_min -3.063
_refine_diff_density_rms 0.145
_refine_ls_extinction_method none
_refine_ls_goodness_of_fit_ref 1.086
_refine_ls_hydrogen_treatment constr
_refine_ls_matrix_type full
_refine_ls_number_parameters 274
_refine_ls_number_reflns 6675
_refine_ls_number_restraints 0
_refine_ls_restrained_S_all 1.086
_refine_ls_R_factor_all 0.0497
_refine_ls_R_factor_gt 0.0339
_refine_ls_shift/su_max 0.002
_refine_ls_shift/su_mean 0.000
_refine_ls_structure_factor_coef Fsqd
_refine_ls_weighting_details 'calc w=1/[\s^2^(Fo^2^)+(0.0406P)^2^+0.0000P] where P=(Fo^2^+2Fc^2^)/3'
_refine_ls_weighting_scheme calc
_refine_ls_wR_factor_gt 0.0767
_refine_ls_wR_factor_ref 0.0794
_reflns_number_gt 5182
_reflns_number_total 6675
_reflns_threshold_expression >2sigma(I)
_cod_data_source_file c1dt10885a.txt
_cod_data_source_block ams79m
_cod_original_cell_volume 4575.69(14)
_cod_database_code 7016839
_chemical_oxdiff_formula C46H48N8P2S2Au1
_reflns_odcompleteness_completeness 99.81
_reflns_odcompleteness_iscentric 1
_reflns_odcompleteness_theta 30.44

loop_
_space_group_symop_id
_space_group_symop_operation_xyz
1 'x, y, z'
2 '-x, y, -z+1/2'
3 'x+1/2, y+1/2, z'
4 '-x+1/2, y+1/2, -z+1/2'
5 '-x, -y, -z'
6 'x, -y, z-1/2'
7 '-x+1/2, -y+1/2, -z'
8 'x+1/2, -y+1/2, z-1/2'

loop_
_atom_site_label
_atom_site_type_symbol
_atom_site_fract_x
_atom_site_fract_y
_atom_site_fract_z
_atom_site_U_iso_or_equiv
_atom_site_adp_type
_atom_site_occupancy
_atom_site_symmetry_multiplicity
_atom_site_calc_flag
_atom_site_refinement_flags
Au1 Au 0.749300(13) 0.065434(9) 0.296380(6) 0.02205(5) Uani 1 1 d .
P1 P 0.84674(8) 0.11083(6) 0.21713(4) 0.01680(19) Uani 1 1 d .
S1 S 0.63563(11) 0.00529(6) 0.36524(5) 0.0329(3) Uani 1 1 d .
N3 N 0.7334(3) 0.1510(2) 0.39934(15) 0.0266(8) Uani 1 1 d .
N2 N 0.7262(3) 0.1070(2) 0.45022(15) 0.0277(8) Uani 1 1 d .
C3 C 0.6773(4) 0.0440(2) 0.43870(19) 0.0265(9) Uani 1 1 d .
N1 N 0.6553(4) 0.0036(2) 0.48909(18) 0.0409(10) Uani 1 1 d .
C11 C 0.9468(3) 0.1834(2) 0.23839(16) 0.0183(7) Uani 1 1 d .
H11 H 0.9162 0.2310 0.2314 0.022 Uiso 1 1 calc R
C30 C 0.9236(3) 0.0451(2) 0.17078(17) 0.0186(7) Uani 1 1 d .
C20 C 0.7510(3) 0.1590(2) 0.16190(17) 0.0212(8) Uani 1 1 d .
C4 C 0.8013(4) 0.2088(2) 0.40796(19) 0.0255(8) Uani 1 1 d .
C21 C 0.6342(3) 0.1418(2) 0.15924(18) 0.0256(9) Uani 1 1 d .
H21 H 0.6062 0.1036 0.1844 0.031 Uiso 1 1 calc R
C35 C 0.9847(4) 0.0682(2) 0.11994(18) 0.0252(8) Uani 1 1 d .
H35 H 0.9908 0.1189 0.1111 0.030 Uiso 1 1 calc R
C6 C 0.8019(4) 0.2605(2) 0.3553(2) 0.0271(9) Uani 1 1 d .
C7 C 0.7149(4) 0.2597(3) 0.3075(2) 0.0321(10) Uani 1 1 d .
H7 H 0.6537 0.2255 0.3082 0.038 Uiso 1 1 calc R
C22 C 0.5589(4) 0.1808(3) 0.1196(2) 0.0381(12) Uani 1 1 d .
H22 H 0.4796 0.1686 0.1173 0.046 Uiso 1 1 calc R
C31 C 0.9156(4) -0.0288(2) 0.1834(2) 0.0290(9) Uani 1 1 d .
H31 H 0.8735 -0.0453 0.2176 0.035 Uiso 1 1 calc R
N4 N 0.8878(4) 0.3091(2) 0.35576(19) 0.0400(10) Uani 1 1 d .
C34 C 1.0358(4) 0.0181(3) 0.0827(2) 0.0329(10) Uani 1 1 d .
H34 H 1.0767 0.0340 0.0479 0.040 Uiso 1 1 calc R
C32 C 0.9686(5) -0.0782(2) 0.1464(2) 0.0382(11) Uani 1 1 d .
H32 H 0.9647 -0.1288 0.1556 0.046 Uiso 1 1 calc R
C25 C 0.7900(4) 0.2145(2) 0.12388(19) 0.0293(9) Uani 1 1 d .
H25 H 0.8695 0.2260 0.1241 0.035 Uiso 1 1 calc R
C33 C 1.0278(4) -0.0550(2) 0.0958(2) 0.0353(11) Uani 1 1 d .
H33 H 1.0630 -0.0898 0.0700 0.042 Uiso 1 1 calc R
C5 C 0.8755(4) 0.2249(3) 0.4640(2) 0.0404(12) Uani 1 1 d .
H5A H 0.8587 0.1902 0.4971 0.061 Uiso 1 1 calc R
H5B H 0.8605 0.2747 0.4782 0.061 Uiso 1 1 calc R
H5C H 0.9563 0.2204 0.4539 0.061 Uiso 1 1 calc R
C24 C 0.7112(5) 0.2533(3) 0.0852(2) 0.0390(12) Uani 1 1 d .
H24 H 0.7373 0.2917 0.0597 0.047 Uiso 1 1 calc R
C23 C 0.5974(5) 0.2363(3) 0.0842(2) 0.0435(13) Uani 1 1 d .
H23 H 0.5445 0.2634 0.0584 0.052 Uiso 1 1 calc R
C2 C 0.6263(6) -0.0725(3) 0.4878(3) 0.0541(16) Uani 1 1 d .
H2A H 0.6211 -0.0896 0.4445 0.081 Uiso 1 1 calc R
H2B H 0.5522 -0.0797 0.5067 0.081 Uiso 1 1 calc R
H2C H 0.6858 -0.1002 0.5113 0.081 Uiso 1 1 calc R
C8 C 0.7207(5) 0.3096(3) 0.2595(3) 0.0488(15) Uani 1 1 d .
H8 H 0.6637 0.3097 0.2264 0.059 Uiso 1 1 calc R
C9 C 0.8093(6) 0.3590(3) 0.2600(3) 0.0505(15) Uani 1 1 d .
H9 H 0.8157 0.3934 0.2273 0.061 Uiso 1 1 calc R
C10 C 0.8872(5) 0.3571(3) 0.3086(3) 0.0503(15) Uani 1 1 d .
H10 H 0.9464 0.3928 0.3095 0.060 Uiso 1 1 calc R
C1 C 0.6815(5) 0.0319(4) 0.5514(2) 0.0547(16) Uani 1 1 d .
H1A H 0.7627 0.0232 0.5629 0.082 Uiso 1 1 calc R
H1B H 0.6336 0.0070 0.5812 0.082 Uiso 1 1 calc R
H1C H 0.6657 0.0845 0.5522 0.082 Uiso 1 1 calc R

loop_
_atom_site_aniso_label
_atom_site_aniso_U_11
_atom_site_aniso_U_22
_atom_site_aniso_U_33
_atom_site_aniso_U_23
_atom_site_aniso_U_13
_atom_site_aniso_U_12
Au1 0.02265(8) 0.02426(8) 0.01973(8) 0.00316(6) 0.00634(5) -0.00353(7)
P1 0.0134(4) 0.0199(5) 0.0171(4) 0.0015(4) 0.0017(3) -0.0013(4)
S1 0.0426(7) 0.0323(6) 0.0248(5) -0.0001(4) 0.0136(4) -0.0150(5)
N3 0.0232(18) 0.037(2) 0.0197(16) -0.0013(15) 0.0008(13) 0.0037(17)
N2 0.0278(19) 0.035(2) 0.0209(16) 0.0041(15) 0.0031(13) 0.0033(17)
C3 0.026(2) 0.024(2) 0.030(2) -0.0024(16) 0.0041(16) 0.0052(18)
N1 0.057(3) 0.043(2) 0.0231(19) 0.0014(17) 0.0097(17) 0.004(2)
C11 0.0178(19) 0.0152(17) 0.0219(18) 0.0008(14) 0.0015(13) 0.0035(15)
C30 0.0153(18) 0.0204(18) 0.0202(17) -0.0018(14) 0.0016(13) -0.0009(15)
C20 0.0170(19) 0.026(2) 0.0201(17) -0.0032(15) -0.0012(14) 0.0030(17)
C4 0.021(2) 0.024(2) 0.031(2) -0.0024(17) 0.0062(15) 0.0010(18)
C21 0.017(2) 0.033(2) 0.026(2) -0.0069(17) -0.0020(15) 0.0017(18)
C35 0.026(2) 0.025(2) 0.0251(19) -0.0015(17) 0.0058(15) -0.0082(19)
C6 0.029(2) 0.019(2) 0.035(2) -0.0088(17) 0.0138(17) -0.0028(18)
C7 0.030(2) 0.028(2) 0.039(2) -0.0035(19) 0.0088(19) 0.004(2)
C22 0.021(2) 0.047(3) 0.044(3) -0.020(2) -0.0110(18) 0.009(2)
C31 0.031(2) 0.025(2) 0.031(2) 0.0034(17) 0.0082(17) -0.002(2)
N4 0.044(2) 0.032(2) 0.046(2) -0.0169(18) 0.0223(18) -0.019(2)
C34 0.029(2) 0.039(3) 0.031(2) -0.011(2) 0.0104(18) -0.007(2)
C32 0.047(3) 0.020(2) 0.048(3) -0.0027(19) 0.010(2) 0.003(2)
C25 0.030(2) 0.035(2) 0.023(2) 0.0054(17) -0.0020(16) 0.003(2)
C33 0.032(3) 0.027(2) 0.048(3) -0.015(2) 0.012(2) 0.000(2)
C5 0.029(3) 0.057(3) 0.036(2) -0.012(2) 0.0030(19) 0.002(2)
C24 0.056(3) 0.031(2) 0.029(2) 0.0079(19) -0.007(2) 0.007(2)
C23 0.045(3) 0.044(3) 0.039(3) -0.006(2) -0.019(2) 0.022(3)
C2 0.079(5) 0.043(3) 0.042(3) 0.016(2) 0.023(3) 0.016(3)
C8 0.054(3) 0.043(3) 0.052(3) 0.017(3) 0.026(2) 0.030(3)
C9 0.075(4) 0.027(3) 0.052(3) 0.004(2) 0.032(3) 0.012(3)
C10 0.068(4) 0.027(3) 0.059(3) -0.014(2) 0.036(3) -0.019(3)
C1 0.067(4) 0.069(4) 0.029(3) 0.005(3) 0.009(2) 0.000(3)

loop_
_atom_type_symbol
_atom_type_description
_atom_type_scat_dispersion_real
_atom_type_scat_dispersion_imag
_atom_type_scat_source
C C 0.0033 0.0016 'International Tables Vol C Tables 4.2.6.8 and 6.1.1.4'
H H 0.0000 0.0000 'International Tables Vol C Tables 4.2.6.8 and 6.1.1.4'
N N 0.0061 0.0033 'International Tables Vol C Tables 4.2.6.8 and 6.1.1.4'
Au Au -2.0133 8.8022 'International Tables Vol C Tables 4.2.6.8 and 6.1.1.4'
P P 0.1023 0.0942 'International Tables Vol C Tables 4.2.6.8 and 6.1.1.4'
S S 0.1246 0.1234 'International Tables Vol C Tables 4.2.6.8 and 6.1.1.4'

loop_
_exptl_crystal_face_index_h
_exptl_crystal_face_index_k
_exptl_crystal_face_index_l
_exptl_crystal_face_perp_dist
_exptl_oxdiff_crystal_face_indexfrac_h
_exptl_oxdiff_crystal_face_indexfrac_k
_exptl_oxdiff_crystal_face_indexfrac_l
_exptl_oxdiff_crystal_face_x
_exptl_oxdiff_crystal_face_y
_exptl_oxdiff_crystal_face_z
-1 1 0 0.0399 -1.0009 1.0002 0.0010 -0.0504 -0.0514 -0.0060
1 -1 0 0.1370 1.0009 -1.0002 -0.0010 0.0504 0.0514 0.0060
-1 -1 0 0.2236 -0.9993 -1.0020 -0.0007 -0.0233 -0.0276 0.0626
1 1 0 0.2358 0.9993 1.0020 0.0007 0.0233 0.0276 -0.0626
0 0 1 0.2413 -0.0000 -0.0004 1.0005 -0.0227 0.0240 0.0006
0 0 -1 0.1857 0.0000 0.0004 -1.0005 0.0227 -0.0240 -0.0006

loop_
_geom_angle_atom_site_label_1
_geom_angle_atom_site_label_2
_geom_angle_atom_site_label_3
_geom_angle
_geom_angle_site_symmetry_1
P1 Au1 S1 170.23(4) .
C11 P1 Au1 114.97(12) .
C11 P1 C30 107.12(17) .
C11 P1 C20 100.19(18) .
C30 P1 Au1 116.60(13) .
C20 P1 Au1 110.88(13) .
C20 P1 C30 105.44(17) .
C3 S1 Au1 103.72(15) .
C4 N3 N2 114.7(3) .
C3 N2 N3 114.4(3) .
N2 C3 S1 128.3(3) .
N2 C3 N1 115.5(4) .
N1 C3 S1 116.2(3) .
C3 N1 C2 124.9(4) .
C3 N1 C1 120.4(4) .
C2 N1 C1 113.7(4) .
P1 C11 H11 113.6 .
C11 C11 P1 132.83(12) 2_755
C11 C11 H11 113.6 2_755
C35 C30 P1 120.6(3) .
C31 C30 P1 119.9(3) .
C31 C30 C35 119.4(4) .
C21 C20 P1 119.0(3) .
C25 C20 P1 121.9(3) .
C25 C20 C21 119.0(4) .
N3 C4 C6 115.4(4) .
N3 C4 C5 126.4(4) .
C6 C4 C5 118.2(4) .
C20 C21 H21 120.2 .
C22 C21 C20 119.7(4) .
C22 C21 H21 120.2 .
C30 C35 H35 119.8 .
C34 C35 C30 120.3(4) .
C34 C35 H35 119.8 .
C7 C6 C4 121.5(4) .
N4 C6 C4 116.9(4) .
N4 C6 C7 121.6(4) .
C6 C7 H7 120.7 .
C8 C7 C6 118.6(5) .
C8 C7 H7 120.7 .
C21 C22 H22 119.6 .
C23 C22 C21 120.7(4) .
C23 C22 H22 119.6 .
C30 C31 H31 120.2 .
C32 C31 C30 119.7(4) .
C32 C31 H31 120.2 .
C6 N4 C10 116.9(5) .
C35 C34 H34 120.1 .
C33 C34 C35 119.8(4) .
C33 C34 H34 120.1 .
C31 C32 H32 119.7 .
C31 C32 C33 120.7(4) .
C33 C32 H32 119.7 .
C20 C25 H25 120.2 .
C20 C25 C24 119.6(4) .
C24 C25 H25 120.2 .
C34 C33 C32 120.2(4) .
C34 C33 H33 119.9 .
C32 C33 H33 119.9 .
C4 C5 H5A 109.5 .
C4 C5 H5B 109.5 .
C4 C5 H5C 109.5 .
H5A C5 H5B 109.5 .
H5A C5 H5C 109.5 .
H5B C5 H5C 109.5 .
C25 C24 H24 119.9 .
C23 C24 C25 120.3(5) .
C23 C24 H24 119.9 .
C22 C23 C24 120.6(4) .
C22 C23 H23 119.7 .
C24 C23 H23 119.7 .
N1 C2 H2A 109.5 .
N1 C2 H2B 109.5 .
N1 C2 H2C 109.5 .
H2A C2 H2B 109.5 .
H2A C2 H2C 109.5 .
H2B C2 H2C 109.5 .
C7 C8 H8 120.3 .
C9 C8 C7 119.5(6) .
C9 C8 H8 120.3 .
C8 C9 H9 121.1 .
C10 C9 C8 117.9(5) .
C10 C9 H9 121.1 .
N4 C10 C9 125.5(5) .
N4 C10 H10 117.3 .
C9 C10 H10 117.3 .
N1 C1 H1A 109.5 .
N1 C1 H1B 109.5 .
N1 C1 H1C 109.5 .
H1A C1 H1B 109.5 .
H1A C1 H1C 109.5 .
H1B C1 H1C 109.5 .

loop_
_geom_bond_atom_site_label_1
_geom_bond_atom_site_label_2
_geom_bond_distance
_geom_bond_site_symmetry_2
Au1 P1 2.2486(9) .
Au1 S1 2.3100(10) .
P1 C11 1.812(4) .
P1 C30 1.823(4) .
P1 C20 1.818(4) .
S1 C3 1.776(4) .
N3 N2 1.363(5) .
N3 C4 1.328(5) .
N2 C3 1.305(6) .
C3 N1 1.345(6) .
N1 C2 1.434(7) .
N1 C1 1.454(7) .
C11 C11 1.315(7) 2_755
C11 H11 0.9500 .
C30 C35 1.396(5) .
C30 C31 1.384(6) .
C20 C21 1.395(5) .
C20 C25 1.393(6) .
C4 C6 1.475(6) .
C4 C5 1.478(6) .
C21 H21 0.9500 .
C21 C22 1.391(6) .
C35 H35 0.9500 .
C35 C34 1.372(6) .
C6 C7 1.410(6) .
C6 N4 1.339(6) .
C7 H7 0.9500 .
C7 C8 1.381(7) .
C22 H22 0.9500 .
C22 C23 1.357(7) .
C31 H31 0.9500 .
C31 C32 1.369(6) .
N4 C10 1.339(7) .
C34 H34 0.9500 .
C34 C33 1.371(6) .
C32 H32 0.9500 .
C32 C33 1.380(7) .
C25 H25 0.9500 .
C25 C24 1.402(6) .
C33 H33 0.9500 .
C5 H5A 0.9800 .
C5 H5B 0.9800 .
C5 H5C 0.9800 .
C24 H24 0.9500 .
C24 C23 1.362(7) .
C23 H23 0.9500 .
C2 H2A 0.9800 .
C2 H2B 0.9800 .
C2 H2C 0.9800 .
C8 H8 0.9500 .
C8 C9 1.373(8) .
C9 H9 0.9500 .
C9 C10 1.351(8) .
C10 H10 0.9500 .
C1 H1A 0.9800 .
C1 H1B 0.9800 .
C1 H1C 0.9800 .
